data_7058792
loop_
_publ_author_name
'Abbas, Zafar'
'Dasari, Srikanth'
'Beltr\'an-Leiva, Mar\'ia J.'
'Cantero-L\'opez, Plinio'
'P\'aez-Hern\'andez, Day\'an'
'Arratia-P\'erez, Ramiro'
'Butcher, Ray J.'
'Patra, Ashis K.'

_publ_section_title
;
 Luminescent europium(iii) and terbium(iii) complexes of \b-diketonate and
 substituted terpyridine ligands: synthesis, crystal structures and
 elucidation of energy transfer pathways
;
_journal_issue 38
_journal_name_full 'New Journal of Chemistry'
_journal_page_first 15139
_journal_paper_doi 10.1039/C9NJ02838B
_journal_volume 43
_journal_year 2019
_chemical_formula_moiety 'C43 H25 Eu F9 N3 O7 S3'
_chemical_formula_sum 'C43 H25 Eu F9 N3 O7 S3'
_chemical_formula_weight 1114.80
_chemical_name_common EuFtpyttfa3
_space_group_crystal_system triclinic
_space_group_IT_number 2
_space_group_name_Hall '-P 1'
_space_group_name_H-M_alt 'P -1'
_symmetry_space_group_name_Hall '-P 1'
_symmetry_space_group_name_H-M 'P -1'
_atom_sites_solution_hydrogens geom
_audit_creation_method SHELXL-2018/3
_audit_update_record
;
2019-08-24 deposited with the CCDC.    2019-08-29 downloaded from the CCDC.
;
_cell_angle_alpha 87.425(3)
_cell_angle_beta 79.918(3)
_cell_angle_gamma 70.531(3)
_cell_formula_units_Z 2
_cell_length_a 9.7332(10)
_cell_length_b 12.2332(12)
_cell_length_c 19.732(2)
_cell_measurement_reflns_used 8544
_cell_measurement_temperature 100(2)
_cell_measurement_theta_max 22.83
_cell_measurement_theta_min 2.36
_cell_volume 2180.7(4)
_computing_cell_refinement 'Bruker SAINT'
_computing_data_collection 'Bruker APEX2'
_computing_data_reduction 'Bruker SAINT'
_computing_molecular_graphics 'ORTEP-3 for Windows (Farrugia, 1997)'
_computing_publication_material 'WinGX publication routines (Farrugia, 1999)'
_computing_structure_refinement 'SHELXL-2018/3 (Sheldrick, 2018)'
_computing_structure_solution 'SHELXT 2014/4 (Sheldrick, 2014)'
_diffrn_ambient_temperature 100(2)
_diffrn_measured_fraction_theta_full 0.997
_diffrn_measured_fraction_theta_max 0.996
_diffrn_measurement_device_type 'Bruker APEX-II CCD'
_diffrn_measurement_method '\f and \w scans'
_diffrn_radiation_type MoK\a
_diffrn_radiation_wavelength 0.71073
_diffrn_reflns_av_R_equivalents 0.0847
_diffrn_reflns_av_unetI/netI 0.1390
_diffrn_reflns_Laue_measured_fraction_full 0.997
_diffrn_reflns_Laue_measured_fraction_max 0.996
_diffrn_reflns_limit_h_max 13
_diffrn_reflns_limit_h_min -13
_diffrn_reflns_limit_k_max 16
_diffrn_reflns_limit_k_min -16
_diffrn_reflns_limit_l_max 26
_diffrn_reflns_limit_l_min -26
_diffrn_reflns_number 33279
_diffrn_reflns_point_group_measured_fraction_full 0.997
_diffrn_reflns_point_group_measured_fraction_max 0.996
_diffrn_reflns_theta_full 25.242
_diffrn_reflns_theta_max 28.458
_diffrn_reflns_theta_min 2.252
_diffrn_source 'fine-focus sealed tube'
_exptl_absorpt_coefficient_mu 1.674
_exptl_absorpt_correction_T_max 0.728
_exptl_absorpt_correction_T_min 0.723
_exptl_absorpt_correction_type multi-scan
_exptl_absorpt_process_details SADABS(Sheldrick,1997)
_exptl_crystal_colour Yellow
_exptl_crystal_density_diffrn 1.698
_exptl_crystal_density_method 'not measured'
_exptl_crystal_description block
_exptl_crystal_F_000 1104
_exptl_crystal_size_max 0.200
_exptl_crystal_size_mid 0.200
_exptl_crystal_size_min 0.190
_refine_diff_density_max 1.506
_refine_diff_density_min -1.600
_refine_diff_density_rms 0.148
_refine_ls_extinction_method none
_refine_ls_goodness_of_fit_ref 1.027
_refine_ls_hydrogen_treatment constr
_refine_ls_matrix_type full
_refine_ls_number_parameters 821
_refine_ls_number_reflns 10942
_refine_ls_number_restraints 1766
_refine_ls_restrained_S_all 0.970
_refine_ls_R_factor_all 0.1401
_refine_ls_R_factor_gt 0.0695
_refine_ls_shift/su_max 0.001
_refine_ls_shift/su_mean 0.000
_refine_ls_structure_factor_coef Fsqd
_refine_ls_weighting_details 'w=1/[\s^2^(Fo^2^)+(0.0709P)^2^+3.3966P] where P=(Fo^2^+2Fc^2^)/3'
_refine_ls_weighting_scheme calc
_refine_ls_wR_factor_gt 0.1381
_refine_ls_wR_factor_ref 0.1618
_reflns_Friedel_coverage 0.000
_reflns_number_gt 6604
_reflns_number_total 10942
_reflns_threshold_expression 'I > 2\s(I)'
_cod_data_source_file c9nj02838b2.cif
_cod_data_source_block EuFtpytta
_cod_depositor_comments 'Adding full bibliography for 7058792--7058795.cif.'
_cod_database_code 7058792
_shelx_shelxl_version_number 2018/3
_shelx_space_group_comment
;
The symmetry employed for this shelxl refinement is uniquely defined
by the following loop, which should always be used as a source of
symmetry information in preference to the above space-group names.
They are only intended as comments.
;
_shelx_estimated_absorpt_t_min 0.731
_shelx_estimated_absorpt_t_max 0.741

loop_
_space_group_symop_operation_xyz
'x, y, z'
'-x, -y, -z'

loop_
_atom_site_label
_atom_site_type_symbol
_atom_site_fract_x
_atom_site_fract_y
_atom_site_fract_z
_atom_site_U_iso_or_equiv
_atom_site_adp_type
_atom_site_occupancy
_atom_site_site_symmetry_order
_atom_site_calc_flag
_atom_site_refinement_flags_posn
_atom_site_refinement_flags_adp
_atom_site_refinement_flags_occupancy
_atom_site_disorder_assembly
_atom_site_disorder_group
Eu1 Eu 0.72656(4) 0.60025(3) 0.72462(2) 0.03036(12) Uani 1 1 d . . . . .
C23 C 0.9961(11) 0.6365(9) 0.8956(5) 0.0434(17) Uani 0.739(3) 1 d D U P A 1
F1 F 1.0336(7) 0.5859(6) 0.9538(3) 0.0566(17) Uani 0.739(3) 1 d D U P A 1
F2 F 1.1115(7) 0.6655(7) 0.8637(3) 0.0745(18) Uani 0.739(3) 1 d D U P A 1
F3 F 0.8874(9) 0.7373(7) 0.9154(4) 0.0662(18) Uani 0.739(3) 1 d D U P A 1
C23A C 0.945(2) 0.256(2) 0.8370(10) 0.0434(17) Uani 0.261(3) 1 d D U P A 2
F1A F 1.0333(19) 0.2105(17) 0.8869(8) 0.0566(17) Uani 0.261(3) 1 d D U P A 2
F2A F 0.8116(17) 0.2463(18) 0.8626(8) 0.0745(18) Uani 0.261(3) 1 d D U P A 2
F3A F 0.987(2) 0.1909(16) 0.7821(7) 0.0662(18) Uani 0.261(3) 1 d D U P A 2
C31 C 0.7716(8) 0.9711(6) 0.7036(4) 0.0547(16) Uani 1 1 d D U . . .
F4 F 0.9142(10) 0.9487(12) 0.6981(9) 0.064(3) Uani 0.64(3) 1 d D U P B 1
F5 F 0.702(2) 1.0750(12) 0.7350(9) 0.061(3) Uani 0.64(3) 1 d D U P B 1
F6 F 0.7449(17) 0.9827(10) 0.6366(4) 0.051(3) Uani 0.64(3) 1 d D U P B 1
F4A F 0.817(3) 0.9653(19) 0.6374(7) 0.068(4) Uani 0.36(3) 1 d D U P B 2
F5A F 0.9069(18) 0.941(2) 0.7313(15) 0.067(4) Uani 0.36(3) 1 d D U P B 2
F6A F 0.707(4) 1.083(2) 0.7244(17) 0.063(5) Uani 0.36(3) 1 d D U P B 2
F7 F 0.7991(4) 0.2375(3) 0.5893(2) 0.0474(10) Uani 1 1 d . . . . .
F8 F 0.5818(4) 0.2262(3) 0.61973(19) 0.0437(10) Uani 1 1 d . . . . .
F9 F 0.6118(4) 0.3642(3) 0.55561(18) 0.0427(10) Uani 1 1 d . . . . .
O1 O 0.5887(5) 0.9390(4) 0.4029(2) 0.0456(12) Uani 1 1 d . . . . .
O2 O 0.8707(5) 0.4133(4) 0.7669(2) 0.0369(10) Uani 1 1 d . . . . .
O3 O 0.8823(5) 0.6266(4) 0.8002(2) 0.0380(11) Uani 1 1 d . . . . .
O4 O 0.5697(5) 0.7298(4) 0.8146(2) 0.0420(11) Uani 1 1 d . . . . .
O5 O 0.7528(5) 0.7880(4) 0.7038(2) 0.0365(11) Uani 1 1 d . . . . .
O6 O 0.5719(5) 0.5092(4) 0.7967(2) 0.0355(10) Uani 1 1 d . . . . .
O7 O 0.7011(5) 0.4527(4) 0.6570(2) 0.0324(10) Uani 1 1 d . . . . .
N1 N 0.9784(6) 0.5533(4) 0.6438(3) 0.0304(11) Uani 1 1 d . . . . .
N2 N 0.7245(6) 0.6672(4) 0.5968(3) 0.0298(11) Uani 1 1 d . . . . .
N3 N 0.4686(6) 0.6939(4) 0.6874(3) 0.0350(12) Uani 1 1 d . . . . .
C1 C 1.1044(7) 0.4876(5) 0.6646(3) 0.0330(14) Uani 1 1 d . . . . .
H1 H 1.097801 0.460975 0.710661 0.040 Uiso 1 1 calc R U . . .
C2 C 1.2395(7) 0.4566(6) 0.6249(4) 0.0380(16) Uani 1 1 d . . . . .
H2 H 1.324295 0.410414 0.643038 0.046 Uiso 1 1 calc R U . . .
C3 C 1.2526(7) 0.4930(5) 0.5576(3) 0.0334(14) Uani 1 1 d . . . . .
H3 H 1.345899 0.471618 0.528040 0.040 Uiso 1 1 calc R U . . .
C4 C 1.1247(7) 0.5619(5) 0.5344(3) 0.0317(14) Uani 1 1 d . . . . .
H4 H 1.129708 0.588549 0.488362 0.038 Uiso 1 1 calc R U . . .
C5 C 0.9904(7) 0.5917(5) 0.5784(3) 0.0279(13) Uani 1 1 d . . . . .
C6 C 0.8520(7) 0.6656(5) 0.5560(3) 0.0278(13) Uani 1 1 d . . . . .
C7 C 0.8538(7) 0.7284(5) 0.4958(3) 0.0333(14) Uani 1 1 d . . . . .
H7 H 0.945139 0.725069 0.467901 0.040 Uiso 1 1 calc R U . . .
C8 C 0.7205(7) 0.7964(6) 0.4766(3) 0.0331(14) Uani 1 1 d . . . . .
C9 C 0.7218(8) 0.8621(6) 0.4132(3) 0.0399(16) Uani 1 1 d . . . . .
C10 C 0.8267(10) 0.8619(8) 0.3607(4) 0.076(3) Uani 1 1 d . . . . .
H10 H 0.928524 0.817139 0.356418 0.091 Uiso 1 1 calc R U . . .
C11 C 0.7581(11) 0.9418(8) 0.3116(5) 0.083(3) Uani 1 1 d . . . . .
H11 H 0.804777 0.959250 0.268000 0.100 Uiso 1 1 calc R U . . .
C12 C 0.6179(10) 0.9861(7) 0.3387(4) 0.0520(19) Uani 1 1 d . . . . .
H12 H 0.545872 1.042827 0.317417 0.062 Uiso 1 1 calc R U . . .
C13 C 0.5907(7) 0.7966(5) 0.5181(3) 0.0323(14) Uani 1 1 d . . . . .
H13 H 0.497870 0.841722 0.506470 0.039 Uiso 1 1 calc R U . . .
C14 C 0.5976(7) 0.7304(5) 0.5769(3) 0.0296(13) Uani 1 1 d . . . . .
C15 C 0.4569(7) 0.7287(5) 0.6221(3) 0.0321(14) Uani 1 1 d . . . . .
C16 C 0.3238(7) 0.7606(6) 0.5981(4) 0.0420(16) Uani 1 1 d . . . . .
H16 H 0.319117 0.782788 0.551557 0.050 Uiso 1 1 calc R U . . .
C17 C 0.1997(8) 0.7598(6) 0.6421(4) 0.0443(17) Uani 1 1 d . . . . .
H17 H 0.107412 0.781396 0.626522 0.053 Uiso 1 1 calc R U . . .
C18 C 0.2090(8) 0.7273(6) 0.7098(4) 0.0496(18) Uani 1 1 d . . . . .
H18 H 0.123192 0.727195 0.741334 0.060 Uiso 1 1 calc R U . . .
C19 C 0.3431(7) 0.6956(5) 0.7303(4) 0.0415(16) Uani 1 1 d . . . . .
H19 H 0.348959 0.673598 0.776817 0.050 Uiso 1 1 calc R U . . .
C20 C 0.9320(7) 0.3795(6) 0.8192(3) 0.0375(15) Uani 1 1 d . . . . .
C21 C 0.9680(8) 0.4521(6) 0.8613(3) 0.0402(16) Uani 1 1 d . . . . .
H21 H 1.011596 0.419758 0.900239 0.048 Uiso 1 1 calc R U . . .
C22 C 0.9427(8) 0.5682(6) 0.8483(3) 0.0369(15) Uani 1 1 d . . . . .
S1 S 1.0903(11) 0.1730(8) 0.8868(5) 0.0402(11) Uani 0.261(3) 1 d D U P A 1
C24 C 0.965(2) 0.2552(12) 0.8401(13) 0.0412(11) Uani 0.261(3) 1 d D U P A 1
C25 C 0.887(3) 0.1882(18) 0.8163(14) 0.0416(11) Uani 0.261(3) 1 d D U P A 1
H25A H 0.810154 0.217767 0.790083 0.050 Uiso 0.261(3) 1 calc R U P A 1
C26 C 0.941(2) 0.0721(15) 0.8370(13) 0.0414(11) Uani 0.261(3) 1 d D U P A 1
H26A H 0.905914 0.013332 0.824821 0.050 Uiso 0.261(3) 1 calc R U P A 1
C27 C 1.047(2) 0.0528(11) 0.8757(13) 0.0412(12) Uani 0.261(3) 1 d D U P A 1
H27A H 1.093158 -0.020320 0.894702 0.049 Uiso 0.261(3) 1 calc R U P A 1
S1A S 0.9087(10) 0.7840(7) 0.8907(4) 0.058(2) Uani 0.291(4) 1 d D U P A 2
C24A C 0.970(3) 0.6381(10) 0.8905(12) 0.058(2) Uani 0.291(4) 1 d D U P A 2
C25A C 1.063(3) 0.5956(12) 0.9411(13) 0.059(3) Uani 0.291(4) 1 d D U P A 2
H25B H 1.106903 0.516027 0.950775 0.071 Uiso 0.291(4) 1 calc R U P A 2
C26A C 1.080(2) 0.6883(15) 0.9747(10) 0.059(3) Uani 0.291(4) 1 d D U P A 2
H26B H 1.141028 0.677769 1.008766 0.071 Uiso 0.291(4) 1 calc R U P A 2
C27A C 1.002(2) 0.7929(12) 0.9539(9) 0.059(2) Uani 0.291(4) 1 d D U P A 2
H27B H 0.998487 0.864060 0.972547 0.071 Uiso 0.291(4) 1 calc R U P A 2
S1B S 0.8960(5) 0.1798(4) 0.8004(3) 0.0428(11) Uani 0.447(5) 1 d D U P A 3
C24B C 0.9867(16) 0.2532(8) 0.8346(9) 0.0415(11) Uani 0.447(5) 1 d D U P A 3
C25B C 1.086(2) 0.1785(14) 0.8759(10) 0.0412(11) Uani 0.447(5) 1 d D U P A 3
H25C H 1.150242 0.201170 0.898724 0.049 Uiso 0.447(5) 1 calc R U P A 3
C26B C 1.0737(15) 0.0667(11) 0.8779(8) 0.0417(12) Uani 0.447(5) 1 d D U P A 3
H26C H 1.125515 0.006060 0.905133 0.050 Uiso 0.447(5) 1 calc R U P A 3
C27B C 0.9820(14) 0.0543(8) 0.8376(8) 0.0418(11) Uani 0.447(5) 1 d D U P A 3
H27C H 0.967053 -0.016992 0.830819 0.050 Uiso 0.447(5) 1 calc R U P A 3
C28 C 0.5476(8) 0.8296(6) 0.8360(3) 0.0379(15) Uani 1 1 d . . . . .
C29 C 0.6148(8) 0.9074(6) 0.8000(4) 0.0395(16) Uani 1 1 d . . . . .
H29 H 0.593345 0.981968 0.819684 0.047 Uiso 1 1 calc R U . . .
C30 C 0.7084(7) 0.8800(5) 0.7387(3) 0.0343(14) Uani 1 1 d . . . . .
S2 S 0.3501(4) 0.7806(3) 0.93524(18) 0.0614(9) Uani 0.804(7) 1 d D U P C 1
C32 C 0.4450(11) 0.8681(8) 0.9008(4) 0.0491(18) Uani 0.804(7) 1 d D U P C 1
C33 C 0.4254(12) 0.9592(9) 0.9483(5) 0.058(2) Uani 0.804(7) 1 d D U P C 1
H33 H 0.476854 1.013624 0.941767 0.070 Uiso 0.804(7) 1 calc R U P C 1
C34 C 0.3188(12) 0.9568(8) 1.0063(5) 0.071(2) Uani 0.804(7) 1 d D U P C 1
H34 H 0.279470 1.016371 1.040542 0.086 Uiso 0.804(7) 1 calc R U P C 1
C35 C 0.2786(11) 0.8617(8) 1.0081(4) 0.068(2) Uani 0.804(7) 1 d D U P C 1
H35 H 0.216883 0.842219 1.046163 0.082 Uiso 0.804(7) 1 calc R U P C 1
S2A S 0.3881(17) 0.9933(11) 0.9307(8) 0.076(3) Uani 0.196(7) 1 d D U P C 2
C32A C 0.439(4) 0.8548(16) 0.9035(16) 0.059(3) Uani 0.196(7) 1 d D U P C 2
C33A C 0.347(4) 0.7967(17) 0.943(2) 0.063(3) Uani 0.196(7) 1 d D U P C 2
H33A H 0.356242 0.717906 0.935874 0.076 Uiso 0.196(7) 1 calc R U P C 2
C34A C 0.240(3) 0.872(2) 0.9923(17) 0.067(3) Uani 0.196(7) 1 d D U P C 2
H34A H 0.170449 0.849166 1.024381 0.081 Uiso 0.196(7) 1 calc R U P C 2
C35A C 0.246(3) 0.9804(18) 0.9898(15) 0.069(3) Uani 0.196(7) 1 d D U P C 2
H35A H 0.178540 1.042757 1.018138 0.083 Uiso 0.196(7) 1 calc R U P C 2
C36 C 0.5345(7) 0.4212(5) 0.7935(3) 0.0281(13) Uani 1 1 d . . . . .
C37 C 0.5581(7) 0.3564(5) 0.7324(3) 0.0291(13) Uani 1 1 d . . . . .
H37 H 0.517308 0.295646 0.733575 0.035 Uiso 1 1 calc R U . . .
C38 C 0.6383(7) 0.3778(5) 0.6706(3) 0.0281(13) Uani 1 1 d . . . . .
C39 C 0.6561(7) 0.2999(6) 0.6094(3) 0.0320(14) Uani 1 1 d . . . . .
S3 S 0.4519(4) 0.4561(3) 0.93187(16) 0.0435(10) Uani 0.659(7) 1 d D U P D 1
C40 C 0.4644(18) 0.3856(11) 0.8585(4) 0.0339(18) Uani 0.659(7) 1 d D U P D 1
C41 C 0.4052(15) 0.2931(10) 0.8725(7) 0.045(2) Uani 0.659(7) 1 d D U P D 1
H41A H 0.407578 0.238470 0.839179 0.054 Uiso 0.659(7) 1 calc R U P D 1
C42 C 0.343(2) 0.2940(12) 0.9426(6) 0.0466(19) Uani 0.659(7) 1 d D U P D 1
H42A H 0.289905 0.243825 0.961289 0.056 Uiso 0.659(7) 1 calc R U P D 1
C43 C 0.3656(18) 0.3730(10) 0.9803(4) 0.042(2) Uani 0.659(7) 1 d D U P D 1
H43A H 0.336369 0.381254 1.028875 0.050 Uiso 0.659(7) 1 calc R U P D 1
S3A S 0.4108(10) 0.2675(6) 0.8662(4) 0.0522(17) Uani 0.341(7) 1 d D U P D 2
C40A C 0.459(3) 0.3879(17) 0.8564(8) 0.039(2) Uani 0.341(7) 1 d D U P D 2
C41A C 0.421(3) 0.4507(16) 0.9202(10) 0.043(3) Uani 0.341(7) 1 d D U P D 2
H41B H 0.434306 0.522791 0.926129 0.051 Uiso 0.341(7) 1 calc R U P D 2
C42A C 0.359(3) 0.3908(18) 0.9731(7) 0.044(3) Uani 0.341(7) 1 d D U P D 2
H42B H 0.332292 0.416104 1.019858 0.053 Uiso 0.341(7) 1 calc R U P D 2
C43A C 0.343(4) 0.294(2) 0.9509(7) 0.047(3) Uani 0.341(7) 1 d D U P D 2
H43B H 0.298911 0.246584 0.979586 0.056 Uiso 0.341(7) 1 calc R U P D 2

loop_
_atom_site_aniso_label
_atom_site_aniso_U_11
_atom_site_aniso_U_22
_atom_site_aniso_U_33
_atom_site_aniso_U_23
_atom_site_aniso_U_13
_atom_site_aniso_U_12
Eu1 0.0406(2) 0.02328(18) 0.02560(19) -0.00023(12) -0.00097(14) -0.01079(14)
C23 0.056(4) 0.060(4) 0.026(4) 0.007(3) -0.009(3) -0.035(3)
F1 0.078(4) 0.073(4) 0.035(3) 0.006(3) -0.023(3) -0.041(3)
F2 0.082(4) 0.127(5) 0.047(3) 0.006(3) -0.013(3) -0.078(4)
F3 0.088(4) 0.063(4) 0.052(4) -0.009(3) -0.021(3) -0.025(3)
C23A 0.056(4) 0.060(4) 0.026(4) 0.007(3) -0.009(3) -0.035(3)
F1A 0.078(4) 0.073(4) 0.035(3) 0.006(3) -0.023(3) -0.041(3)
F2A 0.082(4) 0.127(5) 0.047(3) 0.006(3) -0.013(3) -0.078(4)
F3A 0.088(4) 0.063(4) 0.052(4) -0.009(3) -0.021(3) -0.025(3)
C31 0.057(3) 0.029(3) 0.071(4) -0.009(3) 0.011(3) -0.015(3)
F4 0.050(3) 0.056(5) 0.081(8) -0.007(6) 0.018(4) -0.026(3)
F5 0.074(6) 0.024(4) 0.074(6) -0.005(4) 0.021(5) -0.017(4)
F6 0.052(7) 0.038(5) 0.053(3) 0.004(3) 0.017(4) -0.016(5)
F4A 0.069(10) 0.044(7) 0.078(5) 0.005(5) 0.032(6) -0.024(8)
F5A 0.045(6) 0.047(7) 0.094(10) -0.002(10) 0.027(7) -0.015(5)
F6A 0.064(9) 0.030(5) 0.085(10) -0.004(7) 0.013(9) -0.013(6)
F7 0.040(2) 0.042(2) 0.053(3) -0.0173(19) 0.0045(19) -0.0080(19)
F8 0.056(2) 0.048(2) 0.038(2) -0.0073(18) -0.0060(19) -0.032(2)
F9 0.052(2) 0.059(3) 0.023(2) 0.0025(17) -0.0110(18) -0.025(2)
O1 0.054(3) 0.039(3) 0.046(3) 0.009(2) -0.021(2) -0.013(2)
O2 0.044(3) 0.029(2) 0.039(3) 0.0039(19) -0.006(2) -0.015(2)
O3 0.057(3) 0.033(3) 0.027(2) -0.0005(18) -0.008(2) -0.017(2)
O4 0.056(3) 0.033(2) 0.036(3) -0.007(2) 0.003(2) -0.019(2)
O5 0.055(3) 0.029(2) 0.025(2) 0.0014(18) -0.003(2) -0.015(2)
O6 0.048(3) 0.028(2) 0.029(2) -0.0014(18) 0.002(2) -0.014(2)
O7 0.040(3) 0.026(2) 0.029(2) -0.0018(18) -0.003(2) -0.009(2)
N1 0.037(3) 0.025(3) 0.027(3) 0.002(2) -0.008(2) -0.007(2)
N2 0.036(3) 0.022(3) 0.026(3) 0.000(2) -0.006(2) -0.003(2)
N3 0.038(3) 0.027(3) 0.035(3) 0.002(2) 0.001(2) -0.008(2)
C1 0.043(3) 0.026(3) 0.028(3) 0.003(3) -0.011(3) -0.008(3)
C2 0.034(3) 0.033(4) 0.043(4) 0.004(3) -0.008(3) -0.006(3)
C3 0.036(3) 0.026(3) 0.036(3) -0.003(3) -0.004(3) -0.008(3)
C4 0.036(3) 0.030(3) 0.027(3) -0.002(3) -0.001(2) -0.011(3)
C5 0.035(3) 0.025(3) 0.023(3) 0.000(2) -0.004(2) -0.009(3)
C6 0.037(3) 0.026(3) 0.023(3) -0.001(2) -0.007(2) -0.012(3)
C7 0.039(3) 0.033(4) 0.026(3) 0.004(3) -0.004(3) -0.012(3)
C8 0.042(3) 0.033(4) 0.026(3) 0.002(3) -0.012(3) -0.013(3)
C9 0.049(4) 0.034(4) 0.033(3) 0.007(3) -0.014(3) -0.006(3)
C10 0.061(5) 0.084(7) 0.057(5) 0.041(5) 0.007(4) -0.003(5)
C11 0.092(6) 0.075(7) 0.048(5) 0.029(5) 0.006(4) 0.006(5)
C12 0.082(5) 0.039(4) 0.039(4) 0.007(3) -0.031(4) -0.015(4)
C13 0.037(3) 0.026(3) 0.032(3) -0.004(2) -0.011(3) -0.005(3)
C14 0.036(3) 0.022(3) 0.031(3) -0.005(2) -0.007(3) -0.007(3)
C15 0.037(3) 0.024(3) 0.033(3) -0.012(3) -0.003(3) -0.007(3)
C16 0.039(3) 0.042(4) 0.045(4) -0.015(3) -0.006(3) -0.011(3)
C17 0.030(3) 0.041(4) 0.061(4) -0.015(3) -0.010(3) -0.006(3)
C18 0.037(4) 0.038(4) 0.063(4) -0.006(4) 0.009(3) -0.007(3)
C19 0.036(3) 0.024(3) 0.052(4) 0.003(3) 0.008(3) -0.001(3)
C20 0.037(4) 0.041(3) 0.032(4) 0.005(3) -0.002(3) -0.012(3)
C21 0.048(4) 0.046(3) 0.029(4) 0.012(3) -0.011(3) -0.017(3)
C22 0.043(4) 0.046(4) 0.022(3) 0.002(3) -0.002(3) -0.018(3)
S1 0.0363(19) 0.0346(18) 0.048(2) 0.0082(16) -0.0095(18) -0.0089(15)
C24 0.038(2) 0.0352(17) 0.049(2) 0.0077(16) -0.0086(18) -0.0089(15)
C25 0.038(2) 0.0356(18) 0.049(2) 0.0072(16) -0.0086(18) -0.0090(15)
C26 0.038(2) 0.0353(18) 0.049(2) 0.0071(16) -0.0084(18) -0.0093(16)
C27 0.037(2) 0.0350(18) 0.049(2) 0.0077(17) -0.0084(18) -0.0092(16)
S1A 0.073(5) 0.057(5) 0.050(5) -0.003(3) -0.033(4) -0.018(4)
C24A 0.073(5) 0.057(5) 0.051(5) -0.002(4) -0.032(4) -0.018(4)
C25A 0.073(5) 0.058(5) 0.051(5) -0.002(4) -0.032(4) -0.017(4)
C26A 0.073(5) 0.058(5) 0.051(5) -0.002(4) -0.033(4) -0.017(4)
C27A 0.073(5) 0.058(5) 0.051(5) -0.002(4) -0.033(4) -0.018(4)
S1B 0.0392(18) 0.0361(16) 0.050(2) 0.0066(14) -0.0079(16) -0.0089(14)
C24B 0.038(2) 0.0353(17) 0.049(2) 0.0076(16) -0.0083(18) -0.0090(15)
C25B 0.037(2) 0.0349(18) 0.049(2) 0.0078(16) -0.0082(18) -0.0090(15)
C26B 0.038(2) 0.0353(18) 0.049(2) 0.0079(16) -0.0080(18) -0.0088(16)
C27B 0.038(2) 0.0353(18) 0.049(2) 0.0072(16) -0.0078(18) -0.0092(16)
C28 0.043(4) 0.031(3) 0.033(3) -0.005(3) -0.008(3) -0.003(3)
C29 0.047(4) 0.021(3) 0.045(4) -0.008(3) -0.003(3) -0.004(3)
C30 0.037(4) 0.022(3) 0.038(3) 0.005(2) -0.007(3) -0.003(3)
S2 0.0637(17) 0.0599(18) 0.0503(17) 0.0033(12) 0.0044(13) -0.0144(14)
C32 0.057(4) 0.041(4) 0.042(3) -0.003(3) 0.002(3) -0.011(3)
C33 0.069(5) 0.046(4) 0.043(4) -0.001(3) 0.002(4) -0.003(4)
C34 0.073(5) 0.067(4) 0.053(4) -0.014(4) 0.012(4) -0.006(4)
C35 0.064(4) 0.072(4) 0.050(4) 0.001(4) 0.011(4) -0.008(4)
S2A 0.083(5) 0.057(4) 0.065(5) -0.009(4) 0.023(4) -0.009(4)
C32A 0.065(5) 0.051(5) 0.047(5) -0.005(4) 0.007(4) -0.009(4)
C33A 0.066(5) 0.059(5) 0.049(5) 0.000(4) 0.008(5) -0.008(4)
C34A 0.068(5) 0.065(5) 0.051(5) -0.003(5) 0.010(5) -0.009(5)
C35A 0.072(6) 0.063(5) 0.053(5) -0.007(5) 0.013(5) -0.007(5)
C36 0.026(3) 0.025(3) 0.030(3) 0.000(2) -0.006(2) -0.005(3)
C37 0.031(3) 0.028(3) 0.031(3) 0.001(2) -0.007(3) -0.012(3)
C38 0.031(3) 0.021(3) 0.027(3) 0.002(2) -0.009(2) 0.000(3)
C39 0.033(3) 0.036(4) 0.029(3) -0.004(2) -0.007(3) -0.012(3)
S3 0.057(2) 0.0508(17) 0.0270(16) -0.0032(12) 0.0020(13) -0.0278(15)
C40 0.039(4) 0.041(4) 0.026(3) 0.001(3) -0.007(3) -0.019(3)
C41 0.055(4) 0.055(4) 0.036(3) -0.003(3) -0.001(4) -0.033(3)
C42 0.054(4) 0.053(4) 0.037(4) 0.003(3) 0.002(3) -0.028(3)
C43 0.050(4) 0.052(4) 0.027(3) 0.006(3) -0.001(3) -0.026(4)
S3A 0.064(3) 0.057(3) 0.039(3) -0.001(2) 0.008(3) -0.033(3)
C40A 0.046(4) 0.047(4) 0.030(4) 0.001(4) -0.004(4) -0.023(4)
C41A 0.050(5) 0.051(4) 0.031(4) 0.002(4) -0.001(4) -0.024(4)
C42A 0.052(5) 0.053(4) 0.031(4) 0.002(4) -0.001(4) -0.025(4)
C43A 0.055(5) 0.054(4) 0.036(4) 0.003(4) 0.002(4) -0.027(4)

loop_
_atom_type_symbol
_atom_type_description
_atom_type_scat_dispersion_real
_atom_type_scat_dispersion_imag
_atom_type_scat_source
C C 0.0033 0.0016 'International Tables Vol C Tables 4.2.6.8 and 6.1.1.4'
H H 0.0000 0.0000 'International Tables Vol C Tables 4.2.6.8 and 6.1.1.4'
Eu Eu -0.1578 3.6682 'International Tables Vol C Tables 4.2.6.8 and 6.1.1.4'
F F 0.0171 0.0103 'International Tables Vol C Tables 4.2.6.8 and 6.1.1.4'
N N 0.0061 0.0033 'International Tables Vol C Tables 4.2.6.8 and 6.1.1.4'
O O 0.0106 0.0060 'International Tables Vol C Tables 4.2.6.8 and 6.1.1.4'
S S 0.1246 0.1234 'International Tables Vol C Tables 4.2.6.8 and 6.1.1.4'

loop_
_geom_angle_atom_site_label_1
_geom_angle_atom_site_label_2
_geom_angle_atom_site_label_3
_geom_angle
O4 Eu1 O7 134.81(15)
O4 Eu1 O6 69.59(15)
O7 Eu1 O6 72.53(14)
O4 Eu1 O5 71.38(15)
O7 Eu1 O5 136.16(14)
O6 Eu1 O5 140.27(14)
O4 Eu1 O3 72.90(16)
O7 Eu1 O3 140.53(15)
O6 Eu1 O3 103.14(15)
O5 Eu1 O3 71.78(15)
O4 Eu1 O2 113.11(15)
O7 Eu1 O2 72.94(14)
O6 Eu1 O2 68.09(15)
O5 Eu1 O2 136.85(15)
O3 Eu1 O2 69.38(15)
O4 Eu1 N1 142.29(16)
O7 Eu1 N1 82.66(15)
O6 Eu1 N1 141.85(15)
O5 Eu1 N1 77.05(15)
O3 Eu1 N1 78.10(15)
O2 Eu1 N1 77.27(15)
O4 Eu1 N3 72.30(17)
O7 Eu1 N3 75.56(15)
O6 Eu1 N3 76.21(16)
O5 Eu1 N3 85.25(16)
O3 Eu1 N3 142.90(16)
O2 Eu1 N3 137.83(16)
N1 Eu1 N3 125.41(16)
O4 Eu1 N2 118.96(15)
O7 Eu1 N2 70.38(15)
O6 Eu1 N2 129.99(16)
O5 Eu1 N2 65.79(15)
O3 Eu1 N2 126.80(16)
O2 Eu1 N2 127.92(15)
N1 Eu1 N2 62.61(16)
N3 Eu1 N2 62.99(16)
F1 C23 F2 106.4(7)
F1 C23 F3 105.1(8)
F2 C23 F3 106.0(8)
F1 C23 C22 116.7(8)
F2 C23 C22 112.4(8)
F3 C23 C22 109.5(7)
F3A C23A F2A 102.9(16)
F3A C23A F1A 111.9(18)
F2A C23A F1A 105.8(16)
F3A C23A C20 110.8(17)
F2A C23A C20 111.3(17)
F1A C23A C20 113.4(16)
F4 C31 F5 108.4(12)
F4A C31 F6A 110.0(16)
F4 C31 F6 105.0(7)
F5 C31 F6 107.1(10)
F4A C31 F5A 103.2(10)
F6A C31 F5A 101.1(15)
F4A C31 C30 119.9(11)
F4 C31 C30 117.0(9)
F5 C31 C30 110.5(12)
F6A C31 C30 119(2)
F6 C31 C30 108.3(7)
F5A C31 C30 99.8(11)
C9 O1 C12 105.0(6)
C20 O2 Eu1 135.6(4)
C22 O3 Eu1 134.7(4)
C28 O4 Eu1 138.5(4)
C30 O5 Eu1 133.4(4)
C36 O6 Eu1 136.8(4)
C38 O7 Eu1 133.1(4)
C1 N1 C5 116.7(5)
C1 N1 Eu1 121.3(4)
C5 N1 Eu1 122.0(4)
C14 N2 C6 117.8(5)
C14 N2 Eu1 120.1(4)
C6 N2 Eu1 119.8(4)
C15 N3 C19 117.5(6)
C15 N3 Eu1 121.1(4)
C19 N3 Eu1 120.8(4)
N1 C1 C2 124.8(6)
N1 C1 H1 117.6
C2 C1 H1 117.6
C1 C2 C3 119.0(6)
C1 C2 H2 120.5
C3 C2 H2 120.5
C2 C3 C4 117.8(6)
C2 C3 H3 121.1
C4 C3 H3 121.1
C5 C4 C3 120.0(6)
C5 C4 H4 120.0
C3 C4 H4 120.0
N1 C5 C4 121.7(6)
N1 C5 C6 116.6(5)
C4 C5 C6 121.7(5)
N2 C6 C7 122.1(6)
N2 C6 C5 116.4(5)
C7 C6 C5 121.5(6)
C6 C7 C8 119.5(6)
C6 C7 H7 120.3
C8 C7 H7 120.3
C13 C8 C7 118.2(6)
C13 C8 C9 122.2(6)
C7 C8 C9 119.6(6)
C10 C9 O1 110.7(6)
C10 C9 C8 133.2(7)
O1 C9 C8 116.1(6)
C9 C10 C11 107.1(8)
C9 C10 H10 126.4
C11 C10 H10 126.4
C12 C11 C10 106.2(8)
C12 C11 H11 126.9
C10 C11 H11 126.9
C11 C12 O1 111.0(7)
C11 C12 H12 124.5
O1 C12 H12 124.5
C8 C13 C14 119.1(6)
C8 C13 H13 120.4
C14 C13 H13 120.4
N2 C14 C13 123.3(6)
N2 C14 C15 117.0(5)
C13 C14 C15 119.7(6)
N3 C15 C16 122.1(6)
N3 C15 C14 115.9(6)
C16 C15 C14 121.9(6)
C17 C16 C15 119.1(7)
C17 C16 H16 120.5
C15 C16 H16 120.5
C16 C17 C18 119.5(7)
C16 C17 H17 120.2
C18 C17 H17 120.2
C19 C18 C17 118.8(7)
C19 C18 H18 120.6
C17 C18 H18 120.6
N3 C19 C18 122.9(7)
N3 C19 H19 118.6
C18 C19 H19 118.6
O2 C20 C21 124.3(6)
O2 C20 C24B 119.8(7)
C21 C20 C24B 115.6(7)
O2 C20 C24 119.1(9)
C21 C20 C24 116.6(9)
O2 C20 C23A 112.4(9)
C21 C20 C23A 122.9(9)
C22 C21 C20 122.7(6)
C22 C21 H21 118.6
C20 C21 H21 118.6
O3 C22 C24A 109.9(9)
O3 C22 C21 127.5(6)
C24A C22 C21 122.4(9)
O3 C22 C23 114.8(6)
C21 C22 C23 117.7(7)
C24 S1 C27 93.0(4)
C25 C24 C20 119.0(11)
C25 C24 S1 110.5(5)
C20 C24 S1 130.5(11)
C26 C25 C24 110.6(8)
C26 C25 H25A 124.7
C24 C25 H25A 124.7
C27 C26 C25 113.3(8)
C27 C26 H26A 123.3
C25 C26 H26A 123.3
C26 C27 S1 112.5(6)
C26 C27 H27A 123.7
S1 C27 H27A 123.7
C24A S1A C27A 93.0(4)
C22 C24A C25A 122.9(12)
C22 C24A S1A 126.6(11)
C25A C24A S1A 110.5(5)
C26A C25A C24A 110.6(8)
C26A C25A H25B 124.7
C24A C25A H25B 124.7
C27A C26A C25A 113.4(8)
C27A C26A H26B 123.3
C25A C26A H26B 123.3
C26A C27A S1A 112.5(6)
C26A C27A H27B 123.8
S1A C27A H27B 123.8
C24B S1B C27B 93.0(4)
C25B C24B C20 137.4(9)
C25B C24B S1B 110.5(5)
C20 C24B S1B 111.8(7)
C26B C25B C24B 110.5(8)
C26B C25B H25C 124.7
C24B C25B H25C 124.7
C27B C26B C25B 113.3(8)
C27B C26B H26C 123.3
C25B C26B H26C 123.3
C26B C27B S1B 112.4(6)
C26B C27B H27C 123.8
S1B C27B H27C 123.8
O4 C28 C29 123.2(6)
O4 C28 C32 117.6(7)
C29 C28 C32 119.2(6)
O4 C28 C32A 110.6(9)
C29 C28 C32A 126.3(9)
C30 C29 C28 123.1(6)
C30 C29 H29 118.4
C28 C29 H29 118.4
O5 C30 C29 129.5(6)
O5 C30 C31 111.7(6)
C29 C30 C31 118.8(6)
C32 S2 C35 92.9(4)
C33 C32 C28 131.6(8)
C33 C32 S2 110.4(5)
C28 C32 S2 117.1(6)
C34 C33 C32 110.4(7)
C34 C33 H33 124.8
C32 C33 H33 124.8
C35 C34 C33 113.1(7)
C35 C34 H34 123.4
C33 C34 H34 123.4
C34 C35 S2 112.4(6)
C34 C35 H35 123.8
S2 C35 H35 123.8
C32A S2A C35A 93.0(4)
C33A C32A C28 134.8(15)
C33A C32A S2A 110.5(5)
C28 C32A S2A 113.3(13)
C34A C33A C32A 110.6(8)
C34A C33A H33A 124.7
C32A C33A H33A 124.7
C35A C34A C33A 113.4(8)
C35A C34A H34A 123.3
C33A C34A H34A 123.3
C34A C35A S2A 112.5(6)
C34A C35A H35A 123.8
S2A C35A H35A 123.8
O6 C36 C37 124.1(6)
O6 C36 C40A 116.6(8)
C37 C36 C40A 119.2(8)
O6 C36 C40 115.8(6)
C37 C36 C40 120.1(6)
C38 C37 C36 122.9(6)
C38 C37 H37 118.5
C36 C37 H37 118.5
O7 C38 C37 129.6(6)
O7 C38 C39 113.4(5)
C37 C38 C39 117.0(6)
F8 C39 F9 106.6(5)
F8 C39 F7 107.2(5)
F9 C39 F7 106.6(5)
F8 C39 C38 115.4(5)
F9 C39 C38 110.2(5)
F7 C39 C38 110.4(5)
C40 S3 C43 93.0(4)
C41 C40 C36 130.2(8)
C41 C40 S3 110.5(5)
C36 C40 S3 119.3(7)
C42 C41 C40 110.5(7)
C42 C41 H41A 124.7
C40 C41 H41A 124.7
C43 C42 C41 113.3(8)
C43 C42 H42A 123.4
C41 C42 H42A 123.4
C42 C43 S3 112.5(6)
C42 C43 H43A 123.8
S3 C43 H43A 123.8
C40A S3A C43A 93.0(4)
C41A C40A C36 124.4(12)
C41A C40A S3A 110.5(5)
C36 C40A S3A 125.1(10)
C42A C41A C40A 110.6(8)
C42A C41A H41B 124.7
C40A C41A H41B 124.7
C43A C42A C41A 113.3(8)
C43A C42A H42B 123.3
C41A C42A H42B 123.3
C42A C43A S3A 112.5(7)
C42A C43A H43B 123.8
S3A C43A H43B 123.8

loop_
_geom_bond_atom_site_label_1
_geom_bond_atom_site_label_2
_geom_bond_distance
Eu1 O4 2.385(4)
Eu1 O7 2.393(4)
Eu1 O6 2.399(4)
Eu1 O5 2.404(4)
Eu1 O3 2.406(4)
Eu1 O2 2.448(4)
Eu1 N1 2.580(5)
Eu1 N3 2.609(5)
Eu1 N2 2.618(5)
C23 F1 1.329(10)
C23 F2 1.335(11)
C23 F3 1.349(11)
C23 C22 1.540(11)
C23A F3A 1.296(18)
C23A F2A 1.347(18)
C23A F1A 1.396(18)
C23A C20 1.51(3)
C31 F4A 1.302(14)
C31 F4 1.307(11)
C31 F5 1.344(11)
C31 F6A 1.348(17)
C31 F6 1.384(11)
C31 F5A 1.441(15)
C31 C30 1.528(9)
F7 C39 1.343(7)
F8 C39 1.321(7)
F9 C39 1.337(7)
O1 C9 1.367(8)
O1 C12 1.390(9)
O2 C20 1.267(8)
O3 C22 1.269(7)
O4 C28 1.247(8)
O5 C30 1.253(7)
O6 C36 1.253(7)
O7 C38 1.257(7)
N1 C1 1.345(8)
N1 C5 1.352(7)
N2 C14 1.337(8)
N2 C6 1.350(8)
N3 C15 1.350(8)
N3 C19 1.354(8)
C1 C2 1.349(9)
C1 H1 0.9500
C2 C3 1.380(9)
C2 H2 0.9500
C3 C4 1.391(9)
C3 H3 0.9500
C4 C5 1.382(8)
C4 H4 0.9500
C5 C6 1.479(8)
C6 C7 1.385(8)
C7 C8 1.395(9)
C7 H7 0.9500
C8 C13 1.378(9)
C8 C9 1.457(9)
C9 C10 1.320(10)
C10 C11 1.431(11)
C10 H10 0.9500
C11 C12 1.312(12)
C11 H11 0.9500
C12 H12 0.9500
C13 C14 1.383(8)
C13 H13 0.9500
C14 C15 1.503(9)
C15 C16 1.385(9)
C16 C17 1.361(10)
C16 H16 0.9500
C17 C18 1.387(10)
C17 H17 0.9500
C18 C19 1.361(10)
C18 H18 0.9500
C19 H19 0.9500
C20 C21 1.406(10)
C20 C24B 1.493(12)
C20 C24 1.499(14)
C21 C22 1.378(9)
C21 H21 0.9500
C22 C24A 1.336(14)
S1 C24 1.683(8)
S1 C27 1.690(7)
C24 C25 1.429(11)
C25 C26 1.409(11)
C25 H25A 0.9500
C26 C27 1.342(7)
C26 H26A 0.9500
C27 H27A 0.9500
S1A C24A 1.683(8)
S1A C27A 1.690(7)
C24A C25A 1.430(11)
C25A C26A 1.409(11)
C25A H25B 0.9500
C26A C27A 1.342(7)
C26A H26B 0.9500
C27A H27B 0.9500
S1B C24B 1.683(8)
S1B C27B 1.690(7)
C24B C25B 1.430(11)
C25B C26B 1.409(11)
C25B H25C 0.9500
C26B C27B 1.342(7)
C26B H26C 0.9500
C27B H27C 0.9500
C28 C29 1.425(10)
C28 C32 1.465(9)
C28 C32A 1.52(2)
C29 C30 1.361(9)
C29 H29 0.9500
S2 C32 1.684(8)
S2 C35 1.690(7)
C32 C33 1.430(11)
C33 C34 1.409(11)
C33 H33 0.9500
C34 C35 1.342(7)
C34 H34 0.9500
C35 H35 0.9500
S2A C32A 1.683(8)
S2A C35A 1.689(7)
C32A C33A 1.430(11)
C33A C34A 1.409(11)
C33A H33A 0.9500
C34A C35A 1.342(7)
C34A H34A 0.9500
C35A H35A 0.9500
C36 C37 1.416(8)
C36 C40A 1.443(13)
C36 C40 1.463(9)
C37 C38 1.392(8)
C37 H37 0.9500
C38 C39 1.522(8)
S3 C40 1.683(8)
S3 C43 1.690(7)
C40 C41 1.429(11)
C41 C42 1.409(11)
C41 H41A 0.9500
C42 C43 1.342(7)
C42 H42A 0.9500
C43 H43A 0.9500
S3A C40A 1.683(8)
S3A C43A 1.690(7)
C40A C41A 1.430(11)
C41A C42A 1.409(11)
C41A H41B 0.9500
C42A C43A 1.342(7)
C42A H42B 0.9500
C43A H43B 0.9500

loop_
_geom_hbond_atom_site_label_D
_geom_hbond_atom_site_label_H
_geom_hbond_atom_site_label_A
_geom_hbond_distance_DH
_geom_hbond_distance_HA
_geom_hbond_distance_DA
_geom_hbond_angle_DHA
_geom_hbond_site_symmetry_A
_geom_hbond_publ_flag
C1 H1 O2 0.95 2.53 3.111(8) 119.6 . yes
C11 H11 F3A 0.95 2.33 2.861(19) 114.6 2_766 yes
C11 H11 S1B^c 0.95 2.95 3.575(11) 124.2 2_766 yes
C18 H18 F2 0.95 2.49 3.154(10) 126.9 1_455 yes
C19 H19 O6 0.95 2.50 3.040(8) 116.5 . yes
C34A H34A F2A 0.95 2.48 3.19(3) 131.7 2_667 yes
C35A H35A S1A 0.95 2.66 3.55(2) 157.0 2_677 yes
C37 H37 F6A 0.95 2.63 3.17(2) 116.4 1_545 yes
C42 H42A S1 0.95 2.99 3.601(16) 123.6 1_455 yes

loop_
_geom_torsion_atom_site_label_1
_geom_torsion_atom_site_label_2
_geom_torsion_atom_site_label_3
_geom_torsion_atom_site_label_4
_geom_torsion
C5 N1 C1 C2 -0.9(9)
Eu1 N1 C1 C2 178.1(5)
N1 C1 C2 C3 -0.6(10)
C1 C2 C3 C4 1.0(9)
C2 C3 C4 C5 0.0(9)
C1 N1 C5 C4 1.9(9)
Eu1 N1 C5 C4 -177.0(4)
C1 N1 C5 C6 -179.0(5)
Eu1 N1 C5 C6 2.1(7)
C3 C4 C5 N1 -1.5(9)
C3 C4 C5 C6 179.5(6)
C14 N2 C6 C7 1.0(9)
Eu1 N2 C6 C7 -161.7(5)
C14 N2 C6 C5 -178.0(5)
Eu1 N2 C6 C5 19.3(7)
N1 C5 C6 N2 -14.0(8)
C4 C5 C6 N2 165.0(6)
N1 C5 C6 C7 166.9(6)
C4 C5 C6 C7 -14.0(9)
N2 C6 C7 C8 0.6(9)
C5 C6 C7 C8 179.6(6)
C6 C7 C8 C13 -1.2(9)
C6 C7 C8 C9 -179.8(6)
C12 O1 C9 C10 1.0(9)
C12 O1 C9 C8 -177.5(6)
C13 C8 C9 C10 -167.5(9)
C7 C8 C9 C10 10.9(13)
C13 C8 C9 O1 10.5(10)
C7 C8 C9 O1 -171.0(6)
O1 C9 C10 C11 -1.5(11)
C8 C9 C10 C11 176.6(8)
C9 C10 C11 C12 1.4(12)
C10 C11 C12 O1 -0.8(11)
C9 O1 C12 C11 0.0(9)
C7 C8 C13 C14 0.2(9)
C9 C8 C13 C14 178.7(6)
C6 N2 C14 C13 -2.1(9)
Eu1 N2 C14 C13 160.5(5)
C6 N2 C14 C15 178.6(5)
Eu1 N2 C14 C15 -18.8(7)
C8 C13 C14 N2 1.5(9)
C8 C13 C14 C15 -179.2(6)
C19 N3 C15 C16 -2.6(9)
Eu1 N3 C15 C16 169.1(5)
C19 N3 C15 C14 177.5(5)
Eu1 N3 C15 C14 -10.7(7)
N2 C14 C15 N3 19.3(8)
C13 C14 C15 N3 -160.0(6)
N2 C14 C15 C16 -160.5(6)
C13 C14 C15 C16 20.2(9)
N3 C15 C16 C17 1.7(10)
C14 C15 C16 C17 -178.5(6)
C15 C16 C17 C18 0.1(10)
C16 C17 C18 C19 -0.8(11)
C15 N3 C19 C18 1.9(10)
Eu1 N3 C19 C18 -169.8(5)
C17 C18 C19 N3 -0.2(11)
Eu1 O2 C20 C21 -19.3(10)
Eu1 O2 C20 C24B 168.0(8)
Eu1 O2 C20 C24 158.7(13)
Eu1 O2 C20 C23A 153.3(9)
F3A C23A C20 O2 43.1(17)
F2A C23A C20 O2 -70.9(15)
F1A C23A C20 O2 169.9(12)
F3A C23A C20 C21 -144.2(13)
F2A C23A C20 C21 101.8(14)
F1A C23A C20 C21 -17.4(19)
O2 C20 C21 C22 -1.6(11)
C24B C20 C21 C22 171.4(9)
C24 C20 C21 C22 -179.6(13)
C23A C20 C21 C22 -173.5(11)
Eu1 O3 C22 C24A -156.4(13)
Eu1 O3 C22 C21 18.5(11)
Eu1 O3 C22 C23 -163.2(5)
C20 C21 C22 O3 2.1(12)
C20 C21 C22 C24A 176.3(15)
C20 C21 C22 C23 -176.2(7)
F1 C23 C22 O3 167.5(7)
F2 C23 C22 O3 -69.2(10)
F3 C23 C22 O3 48.3(10)
F1 C23 C22 C21 -14.0(11)
F2 C23 C22 C21 109.2(9)
F3 C23 C22 C21 -133.2(8)
O2 C20 C24 C25 -20(2)
C21 C20 C24 C25 158.0(12)
O2 C20 C24 S1 156.9(16)
C21 C20 C24 S1 -25(3)
C27 S1 C24 C25 0.8(12)
C27 S1 C24 C20 -176(3)
C20 C24 C25 C26 176(3)
S1 C24 C25 C26 -1.8(15)
C24 C25 C26 C27 2(2)
C25 C26 C27 S1 -2(3)
C24 S1 C27 C26 0(2)
O3 C22 C24A C25A -167.1(13)
C21 C22 C24A C25A 18(2)
O3 C22 C24A S1A 10(3)
C21 C22 C24A S1A -164.9(14)
C27A S1A C24A C22 -177(3)
C27A S1A C24A C25A 0.6(12)
C22 C24A C25A C26A 176(3)
S1A C24A C25A C26A -1.9(16)
C24A C25A C26A C27A 3(2)
C25A C26A C27A S1A -2(3)
C24A S1A C27A C26A 1(2)
O2 C20 C24B C25B 162.9(13)
C21 C20 C24B C25B -10.5(19)
O2 C20 C24B S1B -24.7(14)
C21 C20 C24B S1B 161.9(8)
C27B S1B C24B C25B -0.1(10)
C27B S1B C24B C20 -174.7(12)
C20 C24B C25B C26B 170(2)
S1B C24B C25B C26B -2.3(14)
C24B C25B C26B C27B 4.3(18)
C25B C26B C27B S1B -4.5(19)
C24B S1B C27B C26B 2.6(13)
Eu1 O4 C28 C29 8.1(11)
Eu1 O4 C28 C32 -173.1(6)
Eu1 O4 C28 C32A -173.0(18)
O4 C28 C29 C30 0.5(11)
C32 C28 C29 C30 -178.3(8)
C32A C28 C29 C30 -178(2)
Eu1 O5 C30 C29 -7.3(11)
Eu1 O5 C30 C31 173.6(4)
C28 C29 C30 O5 -0.5(12)
C28 C29 C30 C31 178.6(6)
F4A C31 C30 O5 22.9(18)
F4 C31 C30 O5 -66.7(11)
F5 C31 C30 O5 168.6(11)
F6A C31 C30 O5 162.9(17)
F6 C31 C30 O5 51.6(9)
F5A C31 C30 O5 -88.6(12)
F4A C31 C30 C29 -156.4(17)
F4 C31 C30 C29 114.0(11)
F5 C31 C30 C29 -10.7(13)
F6A C31 C30 C29 -16.4(19)
F6 C31 C30 C29 -127.7(9)
F5A C31 C30 C29 92.1(13)
O4 C28 C32 C33 160.5(9)
C29 C28 C32 C33 -20.6(15)
O4 C28 C32 S2 -7.5(11)
C29 C28 C32 S2 171.3(6)
C35 S2 C32 C33 2.5(7)
C35 S2 C32 C28 173.0(9)
C28 C32 C33 C34 -175.7(11)
S2 C32 C33 C34 -7.0(10)
C32 C33 C34 C35 9.4(13)
C33 C34 C35 S2 -7.6(13)
C32 S2 C35 C34 2.9(9)
O4 C28 C32A C33A -9(3)
C29 C28 C32A C33A 170.3(18)
O4 C28 C32A S2A -173.0(18)
C29 C28 C32A S2A 6(4)
C35A S2A C32A C33A -1.7(13)
C35A S2A C32A C28 167(3)
C28 C32A C33A C34A -165(4)
S2A C32A C33A C34A 0.0(17)
C32A C33A C34A C35A 2(3)
C33A C34A C35A S2A -4(3)
C32A S2A C35A C34A 3(2)
Eu1 O6 C36 C37 -13.6(10)
Eu1 O6 C36 C40A 168.3(15)
Eu1 O6 C36 C40 165.5(8)
O6 C36 C37 C38 6.3(10)
C40A C36 C37 C38 -175.6(16)
C40 C36 C37 C38 -172.7(9)
Eu1 O7 C38 C37 0.7(10)
Eu1 O7 C38 C39 -178.7(4)
C36 C37 C38 O7 -0.1(10)
C36 C37 C38 C39 179.2(5)
O7 C38 C39 F8 -174.7(5)
C37 C38 C39 F8 5.8(8)
O7 C38 C39 F9 -53.9(7)
C37 C38 C39 F9 126.6(6)
O7 C38 C39 F7 63.5(7)
C37 C38 C39 F7 -115.9(6)
O6 C36 C40 C41 177.8(13)
C37 C36 C40 C41 -3(2)
O6 C36 C40 S3 -4.8(15)
C37 C36 C40 S3 174.3(8)
C43 S3 C40 C41 -2.2(12)
C43 S3 C40 C36 180.0(13)
C36 C40 C41 C42 -177.6(18)
S3 C40 C41 C42 4.9(15)
C40 C41 C42 C43 -5.9(18)
C41 C42 C43 S3 4.3(19)
C40 S3 C43 C42 -1.2(15)
O6 C36 C40A C41A 2(3)
C37 C36 C40A C41A -175.8(14)
O6 C36 C40A S3A -174.8(17)
C37 C36 C40A S3A 7(3)
C43A S3A C40A C41A -0.6(13)
C43A S3A C40A C36 177(3)
C36 C40A C41A C42A -175(3)
S3A C40A C41A C42A 2.5(16)
C40A C41A C42A C43A -4(3)
C41A C42A C43A S3A 3(3)
C40A S3A C43A C42A -2(2)
